data_7205349
loop_
_publ_author_name
'Bia\/lo\'nska, Agata'
'Ciunik, Zbigniew'

_publ_section_title
;
 When a host becomes a guest---competition between decreasing
 hydrophobic spaces and supramolecular synthon propagation
;
_journal_issue 3
_journal_name_full CrystEngComm
_journal_page_first 967
_journal_paper_doi 10.1039/c0ce00388c
_journal_volume 13
_journal_year 2011
_chemical_absolute_configuration rm
_chemical_formula_moiety 'C23 H27 N2 O4, C11 H10 N3 O6, 3(C H4 O)'
_chemical_formula_sum 'C37 H49 N5 O13'
_chemical_formula_weight 771.81
_chemical_name_common
;brucinium N-(4-nitrobenzoyl)-L-asparaginate methanol
trisolvate
;
_chemical_name_systematic
;
brucinium N-(4-nitrobenzoyl)-L-asparaginate methanol trisolvate
;
_space_group_IT_number 19
_symmetry_cell_setting orthorhombic
_symmetry_space_group_name_Hall 'P 2ac 2ab'
_symmetry_space_group_name_H-M 'P 21 21 21'
_atom_sites_solution_hydrogens geom
_atom_sites_solution_primary direct
_atom_sites_solution_secondary difmap
_audit_creation_method SHELXL-97
_cell_angle_alpha 90.00
_cell_angle_beta 90.00
_cell_angle_gamma 90.00
_cell_formula_units_Z 4
_cell_length_a 7.605(2)
_cell_length_b 21.238(5)
_cell_length_c 23.666(5)
_cell_measurement_reflns_used 51278
_cell_measurement_temperature 100(2)
_cell_measurement_theta_max 35.25
_cell_measurement_theta_min 2.97
_cell_volume 3822.4(16)
_computing_cell_refinement
;
CrysAlis RED, Oxford Diffraction Ltd.,
Version 1.171.31.8 (release 12-01-2007 CrysAlis171 .NET)
(compiled Jan 12 2007,17:49:11)
;
_computing_data_collection
;
CrysAlis CCD, Oxford Diffraction Ltd.,
Version 1.171.31.8 (release 12-01-2007 CrysAlis171 .NET)
(compiled Jan 12 2007,17:49:11)
;
_computing_data_reduction
;
CrysAlis RED, Oxford Diffraction Ltd.,
Version 1.171.31.8 (release 12-01-2007 CrysAlis171 .NET)
(compiled Jan 12 2007,17:49:11)
;
_computing_structure_refinement
;
SHELXL-97 (Sheldrick, G. M. (2008). <i>Acta Cryst.</i> <b>A64</b>, 112-122.)
;
_computing_structure_solution
;
SHELXS-97 (Sheldrick, G. M. (2008). <i>Acta Cryst.</i> <b>A64</b>, 112-122.)
;
_diffrn_ambient_temperature 100(2)
_diffrn_measured_fraction_theta_full 0.996
_diffrn_measured_fraction_theta_max 0.996
_diffrn_measurement_device_type 'Kuma KM4CCD'
_diffrn_measurement_method '\w scan'
_diffrn_radiation_monochromator graphite
_diffrn_radiation_source 'fine-focus sealed tube'
_diffrn_radiation_type MoK\a
_diffrn_radiation_wavelength 0.71073
_diffrn_reflns_av_R_equivalents 0.0961
_diffrn_reflns_av_sigmaI/netI 0.0511
_diffrn_reflns_limit_h_max 7
_diffrn_reflns_limit_h_min -9
_diffrn_reflns_limit_k_max 27
_diffrn_reflns_limit_k_min -27
_diffrn_reflns_limit_l_max 30
_diffrn_reflns_limit_l_min -30
_diffrn_reflns_number 48706
_diffrn_reflns_theta_full 27.50
_diffrn_reflns_theta_max 27.50
_diffrn_reflns_theta_min 2.97
_diffrn_standards_number 0
_exptl_absorpt_coefficient_mu 0.102
_exptl_absorpt_correction_type none
_exptl_crystal_colour yellow
_exptl_crystal_density_diffrn 1.341
_exptl_crystal_density_method 'not measured'
_exptl_crystal_description needle
_exptl_crystal_F_000 1640
_exptl_crystal_size_max 0.20
_exptl_crystal_size_mid 0.06
_exptl_crystal_size_min 0.06
_refine_diff_density_max 0.652
_refine_diff_density_min -0.303
_refine_diff_density_rms 0.056
_refine_ls_abs_structure_details 'from known structure (Toda et al., 1985)'
_refine_ls_extinction_method none
_refine_ls_goodness_of_fit_ref 1.197
_refine_ls_hydrogen_treatment mixed
_refine_ls_matrix_type full
_refine_ls_number_parameters 558
_refine_ls_number_reflns 4917
_refine_ls_number_restraints 137
_refine_ls_restrained_S_all 1.204
_refine_ls_R_factor_all 0.0845
_refine_ls_R_factor_gt 0.0711
_refine_ls_shift/su_max 0.000
_refine_ls_shift/su_mean 0.000
_refine_ls_structure_factor_coef Fsqd
_refine_ls_weighting_details 'calc w=1/[\s^2^(Fo^2^)+(0.0769P)^2^+1.5601P] where P=(Fo^2^+2Fc^2^)/3'
_refine_ls_weighting_scheme calc
_refine_ls_wR_factor_gt 0.1540
_refine_ls_wR_factor_ref 0.1599
_reflns_number_gt 4411
_reflns_number_total 4917
_reflns_threshold_expression >2sigma(I)
_cod_data_source_file C0CE00388C.TXT
_cod_data_source_block 2
_cod_database_code 7205349

loop_
_symmetry_equiv_pos_as_xyz
'x, y, z'
'-x+1/2, -y, z+1/2'
'-x, y+1/2, -z+1/2'
'x+1/2, -y+1/2, -z'

loop_
_atom_site_label
_atom_site_type_symbol
_atom_site_fract_x
_atom_site_fract_y
_atom_site_fract_z
_atom_site_U_iso_or_equiv
_atom_site_adp_type
_atom_site_occupancy
_atom_site_symmetry_multiplicity
_atom_site_calc_flag
_atom_site_refinement_flags
_atom_site_disorder_assembly
_atom_site_disorder_group
O1 O -0.0557(4) 0.72215(13) 1.02089(12) 0.0238(6) Uani 1 1 d . . .
O2 O 0.2064(5) 0.57353(14) 0.68862(12) 0.0299(7) Uani 1 1 d . . .
O3 O 0.3357(5) 0.47538(14) 0.73588(13) 0.0347(8) Uani 1 1 d . . .
O4 O -0.0077(5) 0.74193(15) 0.82354(14) 0.0362(8) Uani 1 1 d . . .
N1 N 0.1325(5) 0.66978(15) 0.87835(14) 0.0193(7) Uani 1 1 d . . .
N2 N 0.2917(4) 0.52672(15) 1.01633(14) 0.0184(7) Uani 1 1 d . . .
H24 H 0.3523 0.4892 1.0217 0.022 Uiso 1 1 calc R . .
C1 C 0.1655(5) 0.62858(19) 0.77813(17) 0.0216(9) Uani 1 1 d . . .
H1 H 0.1206 0.6654 0.7605 0.026 Uiso 1 1 calc R . .
C2 C 0.2169(6) 0.5764(2) 0.74650(17) 0.0245(9) Uani 1 1 d . . .
C3 C 0.2856(6) 0.52230(19) 0.77184(18) 0.0241(9) Uani 1 1 d . . .
C4 C 0.3023(6) 0.52002(19) 0.83057(18) 0.0233(9) Uani 1 1 d . . .
H4 H 0.3494 0.4837 0.8485 0.028 Uiso 1 1 calc R . .
C5 C 0.2493(5) 0.57139(18) 0.86233(16) 0.0173(8) Uani 1 1 d . . .
C6 C 0.1825(5) 0.62460(18) 0.83668(17) 0.0185(8) Uani 1 1 d . . .
C7 C 0.2585(5) 0.58038(18) 0.92617(16) 0.0174(8) Uani 1 1 d . . .
C8 C 0.1436(5) 0.64027(17) 0.93497(16) 0.0165(8) Uani 1 1 d . . .
H8 H 0.2051 0.6696 0.9615 0.020 Uiso 1 1 calc R . .
C9 C 0.0198(6) 0.71892(19) 0.87040(18) 0.0242(9) Uani 1 1 d . . .
C10 C -0.0681(6) 0.74376(19) 0.92297(19) 0.0257(9) Uani 1 1 d . . .
H10A H -0.1755 0.7666 0.9112 0.031 Uiso 1 1 calc R . .
H10B H 0.0119 0.7750 0.9404 0.031 Uiso 1 1 calc R . .
C11 C -0.1209(6) 0.69603(18) 0.96907(17) 0.0223(9) Uani 1 1 d . . .
H11 H -0.2520 0.6934 0.9710 0.027 Uiso 1 1 calc R . .
C12 C -0.1071(6) 0.6885(2) 1.07121(18) 0.0299(10) Uani 1 1 d . . .
H12A H -0.2258 0.6704 1.0657 0.036 Uiso 1 1 calc R . .
H12B H -0.1131 0.7183 1.1033 0.036 Uiso 1 1 calc R . .
C13 C 0.0197(5) 0.6368(2) 1.08499(17) 0.0229(9) Uani 1 1 d . . .
H13 H 0.0879 0.6401 1.1185 0.028 Uiso 1 1 calc R . .
C14 C 0.0406(5) 0.58664(18) 1.05237(16) 0.0193(8) Uani 1 1 d . . .
C15 C 0.1712(5) 0.53541(18) 1.06600(16) 0.0186(8) Uani 1 1 d . . .
H15A H 0.2402 0.5472 1.0999 0.022 Uiso 1 1 calc R . .
H15B H 0.1084 0.4956 1.0741 0.022 Uiso 1 1 calc R . .
C16 C 0.4261(5) 0.57866(19) 1.01161(17) 0.0204(8) Uani 1 1 d . . .
H16A H 0.5392 0.5655 1.0286 0.024 Uiso 1 1 calc R . .
H16B H 0.3845 0.6171 1.0311 0.024 Uiso 1 1 calc R . .
C17 C 0.4478(5) 0.5907(2) 0.94873(17) 0.0217(9) Uani 1 1 d . . .
H17A H 0.5314 0.5606 0.9315 0.026 Uiso 1 1 calc R . .
H17B H 0.4887 0.6342 0.9414 0.026 Uiso 1 1 calc R . .
C18 C -0.0464(5) 0.63078(18) 0.95485(16) 0.0160(8) Uani 1 1 d . . .
H18A H -0.1127 0.6164 0.9207 0.019 Uiso 1 1 calc R . .
C19 C -0.0634(5) 0.57733(18) 0.99785(15) 0.0175(8) Uani 1 1 d . . .
H19 H -0.1905 0.5722 1.0077 0.021 Uiso 1 1 calc R . .
C20 C -0.0006(5) 0.51713(18) 0.96832(16) 0.0170(8) Uani 1 1 d . . .
H20A H -0.0284 0.4799 0.9918 0.020 Uiso 1 1 calc R . .
H20B H -0.0605 0.5124 0.9314 0.020 Uiso 1 1 calc R . .
C21 C 0.1958(5) 0.52210(18) 0.95969(15) 0.0168(8) Uani 1 1 d . . .
H21 H 0.2372 0.4834 0.9397 0.020 Uiso 1 1 calc R . .
C22 C 0.1478(9) 0.6285(3) 0.6599(2) 0.0444(14) Uani 1 1 d . . .
H22A H 0.1463 0.6206 0.6191 0.067 Uiso 1 1 calc R . .
H22B H 0.2277 0.6635 0.6682 0.067 Uiso 1 1 calc R . .
H22C H 0.0289 0.6393 0.6727 0.067 Uiso 1 1 calc R . .
C23 C 0.3745(9) 0.4156(2) 0.7598(2) 0.0457(14) Uani 1 1 d . . .
H23A H 0.4082 0.3863 0.7298 0.069 Uiso 1 1 calc R . .
H23B H 0.2704 0.3995 0.7795 0.069 Uiso 1 1 calc R . .
H23C H 0.4717 0.4199 0.7867 0.069 Uiso 1 1 calc R . .
O5 O 0.4536(4) 0.41504(13) 1.01744(13) 0.0274(7) Uani 1 1 d . . .
O6 O 0.5709(5) 0.44215(15) 0.93478(13) 0.0367(8) Uani 1 1 d . . .
O7 O 0.9231(5) 0.25351(15) 0.93600(15) 0.0372(8) Uani 1 1 d . . .
O8 O 0.8997(5) 0.41183(17) 1.06265(13) 0.0415(9) Uani 1 1 d . . .
O9 O 0.8976(6) 0.23139(16) 1.31579(14) 0.0426(9) Uani 1 1 d . . .
O10 O 0.8682(5) 0.32750(16) 1.34419(13) 0.0374(8) Uani 1 1 d . . .
N3 N 0.7174(5) 0.33211(16) 1.04088(14) 0.0189(7) Uani 1 1 d . . .
H3 H 0.639(6) 0.310(2) 1.0551(18) 0.016(11) Uiso 1 1 d . . .
N4 N 0.7089(6) 0.19130(18) 0.96998(18) 0.0354(10) Uani 1 1 d . . .
H47A H 0.7801 0.1589 0.9738 0.043 Uiso 1 1 calc R . .
H47B H 0.5974 0.1878 0.9794 0.043 Uiso 1 1 calc R . .
N5 N 0.8715(6) 0.28731(19) 1.30723(15) 0.0316(9) Uani 1 1 d . . .
C24 C 0.5638(6) 0.40892(19) 0.97805(18) 0.0233(9) Uani 1 1 d . . .
C25 C 0.6972(6) 0.35391(18) 0.98298(16) 0.0202(8) Uani 1 1 d . . .
H25 H 0.8141 0.3690 0.9692 0.024 Uiso 1 1 calc R . .
C26 C 0.6382(6) 0.29919(19) 0.94570(17) 0.0231(9) Uani 1 1 d . . .
H26A H 0.5208 0.2844 0.9580 0.028 Uiso 1 1 calc R . .
H26B H 0.6290 0.3134 0.9060 0.028 Uiso 1 1 calc R . .
C27 C 0.7697(6) 0.2456(2) 0.94987(16) 0.0234(9) Uani 1 1 d . . .
C28 C 0.8128(5) 0.36573(18) 1.07720(17) 0.0203(8) Uani 1 1 d . . .
C29 C 0.8190(5) 0.34349(18) 1.13793(17) 0.0195(8) Uani 1 1 d . . .
C30 C 0.8722(6) 0.3868(2) 1.17837(18) 0.0251(9) Uani 1 1 d . . .
H30 H 0.9001 0.4287 1.1676 0.030 Uiso 1 1 calc R . .
C31 C 0.8844(6) 0.3687(2) 1.23437(17) 0.0239(9) Uani 1 1 d . . .
H31 H 0.9188 0.3980 1.2626 0.029 Uiso 1 1 calc R . .
C32 C 0.8455(6) 0.3071(2) 1.24847(17) 0.0231(9) Uani 1 1 d . . .
C33 C 0.7894(7) 0.2634(2) 1.20942(18) 0.0314(11) Uani 1 1 d . . .
H33 H 0.7602 0.2217 1.2205 0.038 Uiso 1 1 calc R . .
C34 C 0.7767(7) 0.2821(2) 1.15297(18) 0.0287(10) Uani 1 1 d . . .
H34 H 0.7392 0.2530 1.1250 0.034 Uiso 1 1 calc R . .
O35 O -0.1903(5) 0.44486(14) 0.84973(14) 0.0352(8) Uani 1 1 d . . .
H35 H -0.2811 0.4431 0.8794 0.053 Uiso 1 1 d R . .
C35 C -0.2094(7) 0.5026(2) 0.81983(19) 0.0336(11) Uani 1 1 d . . .
H35A H -0.0930 0.5207 0.8126 0.050 Uiso 1 1 calc R . .
H35B H -0.2792 0.5321 0.8425 0.050 Uiso 1 1 calc R . .
H35C H -0.2690 0.4948 0.7838 0.050 Uiso 1 1 calc R . .
O36 O 0.4723(15) 0.6216(4) 1.1446(3) 0.055(2) Uani 0.540(11) 1 d PDU A 1
H36 H 0.4926 0.6573 1.1586 0.083 Uiso 0.540(11) 1 calc PR A 1
C36 C 0.571(2) 0.5752(6) 1.1741(6) 0.064(3) Uani 0.540(11) 1 d PDU A 1
H36A H 0.6003 0.5406 1.1484 0.096 Uiso 0.540(11) 1 calc PR A 1
H36B H 0.5020 0.5590 1.2058 0.096 Uiso 0.540(11) 1 calc PR A 1
H36C H 0.6802 0.5941 1.1885 0.096 Uiso 0.540(11) 1 calc PR A 1
O361 O 0.5690(18) 0.5969(6) 1.1415(5) 0.066(3) Uani 0.460(11) 1 d PDU A 2
H361 H 0.5651 0.6179 1.1715 0.100 Uiso 0.460(11) 1 calc PR A 2
C361 C 0.650(2) 0.5377(7) 1.1523(7) 0.068(3) Uani 0.460(11) 1 d PDU A 2
H36D H 0.7667 0.5445 1.1689 0.102 Uiso 0.460(11) 1 calc PR A 2
H36E H 0.6625 0.5144 1.1167 0.102 Uiso 0.460(11) 1 calc PR A 2
H36F H 0.5774 0.5134 1.1786 0.102 Uiso 0.460(11) 1 calc PR A 2
O37 O -0.104(2) 0.3564(5) 0.7628(6) 0.078(3) Uani 0.427(11) 1 d PDU B 1
H37 H -0.0335 0.3447 0.7376 0.117 Uiso 0.427(11) 1 calc PR B 1
C37 C -0.214(3) 0.3072(8) 0.7768(9) 0.058(4) Uani 0.427(11) 1 d PDU B 1
H37A H -0.3209 0.3238 0.7945 0.087 Uiso 0.427(11) 1 calc PR B 1
H37B H -0.1536 0.2792 0.8034 0.087 Uiso 0.427(11) 1 calc PR B 1
H37C H -0.2450 0.2837 0.7426 0.087 Uiso 0.427(11) 1 calc PR B 1
O371 O -0.025(2) 0.3450(8) 0.7989(9) 0.073(3) Uani 0.315(11) 1 d PDU C 2
H371 H -0.0614 0.3801 0.8105 0.109 Uiso 0.315(11) 1 calc PR C 2
C371 C -0.167(3) 0.3057(13) 0.7902(14) 0.062(4) Uani 0.315(11) 1 d PDU C 2
H37D H -0.1640 0.2715 0.8180 0.093 Uiso 0.315(11) 1 calc PR C 2
H37E H -0.1606 0.2880 0.7520 0.093 Uiso 0.315(11) 1 calc PR C 2
H37F H -0.2762 0.3296 0.7945 0.093 Uiso 0.315(11) 1 calc PR C 2
O372 O 0.065(3) 0.3563(9) 0.8390(8) 0.079(4) Uani 0.258(8) 1 d PDU D 3
H37J H -0.0217 0.3795 0.8323 0.118 Uiso 0.258(8) 1 calc PR D 3
C372 C 0.132(3) 0.3706(9) 0.8915(8) 0.044(5) Uani 0.258(8) 1 d PDU D 3
H37G H 0.2603 0.3660 0.8909 0.066 Uiso 0.258(8) 1 calc PR D 3
H37H H 0.0820 0.3418 0.9196 0.066 Uiso 0.258(8) 1 calc PR D 3
H37I H 0.1015 0.4140 0.9013 0.066 Uiso 0.258(8) 1 calc PR D 3

loop_
_atom_site_aniso_label
_atom_site_aniso_U_11
_atom_site_aniso_U_22
_atom_site_aniso_U_33
_atom_site_aniso_U_23
_atom_site_aniso_U_13
_atom_site_aniso_U_12
O1 0.0241(15) 0.0231(14) 0.0242(14) -0.0089(12) -0.0061(13) 0.0026(13)
O2 0.0412(19) 0.0299(16) 0.0187(14) 0.0003(13) 0.0005(14) -0.0001(15)
O3 0.053(2) 0.0263(16) 0.0248(16) -0.0038(14) 0.0108(15) 0.0049(16)
O4 0.044(2) 0.0293(17) 0.0354(18) 0.0128(15) 0.0084(16) 0.0140(15)
N1 0.0209(17) 0.0135(15) 0.0236(17) -0.0002(14) 0.0006(14) 0.0004(14)
N2 0.0170(16) 0.0169(15) 0.0213(16) -0.0003(14) 0.0019(14) 0.0022(14)
C1 0.019(2) 0.023(2) 0.022(2) 0.0065(17) 0.0060(16) -0.0029(17)
C2 0.025(2) 0.028(2) 0.0205(19) -0.0016(17) 0.0019(17) -0.0044(19)
C3 0.026(2) 0.0189(19) 0.028(2) -0.0042(17) 0.0084(18) -0.0025(18)
C4 0.022(2) 0.0161(18) 0.032(2) 0.0004(18) 0.0032(18) 0.0007(17)
C5 0.0159(19) 0.0181(18) 0.0178(18) 0.0018(16) 0.0039(15) -0.0016(15)
C6 0.0158(19) 0.0178(18) 0.0217(19) -0.0022(16) 0.0036(15) -0.0061(16)
C7 0.0180(19) 0.0163(18) 0.0178(18) -0.0038(16) 0.0046(15) 0.0014(15)
C8 0.0196(19) 0.0114(16) 0.0185(19) -0.0013(15) -0.0003(16) -0.0044(15)
C9 0.022(2) 0.0186(19) 0.032(2) 0.0019(19) 0.0030(18) -0.0024(17)
C10 0.024(2) 0.0174(19) 0.035(2) -0.0041(18) -0.0006(19) 0.0047(18)
C11 0.019(2) 0.0202(19) 0.028(2) -0.0086(17) -0.0031(17) 0.0010(17)
C12 0.029(2) 0.039(2) 0.022(2) -0.0119(19) -0.0037(19) 0.013(2)
C13 0.019(2) 0.032(2) 0.0178(19) -0.0069(18) -0.0022(16) 0.0003(18)
C14 0.0175(19) 0.0206(19) 0.0198(19) -0.0015(17) 0.0031(15) -0.0040(16)
C15 0.020(2) 0.0212(18) 0.0141(18) -0.0035(16) 0.0039(15) -0.0045(16)
C16 0.0154(19) 0.0226(19) 0.023(2) -0.0026(17) -0.0002(16) -0.0013(16)
C17 0.018(2) 0.0218(19) 0.025(2) -0.0002(17) 0.0031(17) 0.0000(17)
C18 0.0139(18) 0.0176(18) 0.0164(18) -0.0048(15) -0.0010(15) -0.0010(15)
C19 0.0117(18) 0.0230(19) 0.0177(18) -0.0041(16) 0.0029(15) -0.0029(16)
C20 0.022(2) 0.0143(17) 0.0142(17) -0.0026(15) -0.0006(16) -0.0045(15)
C21 0.022(2) 0.0143(17) 0.0137(17) -0.0013(15) 0.0045(16) 0.0008(16)
C22 0.062(4) 0.050(3) 0.021(2) -0.001(2) -0.005(2) 0.019(3)
C23 0.071(4) 0.026(2) 0.040(3) -0.008(2) 0.008(3) 0.010(3)
O5 0.0363(18) 0.0196(14) 0.0263(15) 0.0060(13) 0.0101(14) 0.0098(14)
O6 0.047(2) 0.0341(17) 0.0285(17) 0.0179(15) 0.0133(16) 0.0178(17)
O7 0.0331(19) 0.0303(17) 0.048(2) 0.0109(16) 0.0145(16) 0.0123(15)
O8 0.055(2) 0.0433(19) 0.0261(16) 0.0084(15) -0.0016(16) -0.0289(18)
O9 0.063(3) 0.0364(19) 0.0281(17) 0.0088(15) -0.0104(17) 0.0079(18)
O10 0.052(2) 0.0405(18) 0.0195(15) -0.0026(15) -0.0075(15) -0.0175(17)
N3 0.0244(18) 0.0189(16) 0.0134(15) 0.0037(14) -0.0007(14) 0.0000(15)
N4 0.035(2) 0.0244(18) 0.047(2) 0.0072(19) -0.015(2) 0.0018(18)
N5 0.040(2) 0.036(2) 0.0192(18) 0.0007(17) -0.0090(17) -0.0035(19)
C24 0.027(2) 0.0186(19) 0.024(2) 0.0011(18) 0.0019(18) 0.0019(18)
C25 0.027(2) 0.0217(19) 0.0121(17) 0.0021(16) 0.0023(17) 0.0031(18)
C26 0.027(2) 0.027(2) 0.0160(18) -0.0004(17) -0.0031(16) 0.0044(18)
C27 0.035(3) 0.022(2) 0.0131(18) -0.0045(16) -0.0024(17) 0.0025(19)
C28 0.022(2) 0.0198(19) 0.0192(19) -0.0018(17) 0.0042(17) 0.0006(17)
C29 0.0142(19) 0.0216(19) 0.023(2) -0.0027(17) 0.0008(16) -0.0026(16)
C30 0.032(2) 0.022(2) 0.021(2) 0.0036(17) -0.0017(19) -0.0107(18)
C31 0.026(2) 0.026(2) 0.020(2) -0.0084(18) -0.0007(17) -0.0108(18)
C32 0.026(2) 0.027(2) 0.0165(19) 0.0018(17) -0.0023(17) -0.0001(18)
C33 0.053(3) 0.0160(19) 0.025(2) 0.0059(18) -0.009(2) -0.002(2)
C34 0.046(3) 0.0194(19) 0.021(2) -0.0033(18) -0.007(2) 0.002(2)
O35 0.043(2) 0.0290(16) 0.0331(17) -0.0012(14) 0.0099(16) 0.0018(16)
C35 0.036(3) 0.045(3) 0.020(2) 0.006(2) 0.000(2) -0.005(2)
O36 0.084(5) 0.037(4) 0.045(4) 0.001(3) -0.018(4) -0.006(4)
C36 0.074(5) 0.059(5) 0.058(5) 0.017(4) -0.018(5) -0.006(5)
O361 0.074(5) 0.072(5) 0.053(4) 0.012(4) -0.016(5) -0.005(4)
C361 0.073(6) 0.072(6) 0.059(6) 0.019(5) -0.015(5) -0.004(5)
O37 0.099(6) 0.057(4) 0.079(6) 0.002(4) 0.021(5) -0.002(5)
C37 0.081(7) 0.032(5) 0.061(7) -0.005(5) 0.021(6) 0.010(5)
O371 0.078(6) 0.057(5) 0.083(6) -0.007(5) 0.017(5) 0.012(5)
C371 0.078(7) 0.041(5) 0.068(6) -0.002(5) 0.022(6) 0.008(5)
O372 0.079(7) 0.064(6) 0.093(7) 0.003(6) 0.009(6) 0.009(6)
C372 0.049(7) 0.025(7) 0.059(8) -0.008(6) -0.007(6) 0.003(6)

loop_
_atom_type_symbol
_atom_type_description
_atom_type_scat_dispersion_real
_atom_type_scat_dispersion_imag
_atom_type_scat_source
C C 0.0033 0.0000 'International Tables Vol C Tables 4.2.6.8 and 6.1.1.4'
H H 0.0000 0.0000 'International Tables Vol C Tables 4.2.6.8 and 6.1.1.4'
N N 0.0061 0.0000 'International Tables Vol C Tables 4.2.6.8 and 6.1.1.4'
O O 0.0106 0.0000 'International Tables Vol C Tables 4.2.6.8 and 6.1.1.4'

loop_
_geom_angle_atom_site_label_1
_geom_angle_atom_site_label_2
_geom_angle_atom_site_label_3
_geom_angle
_geom_angle_site_symmetry_1
_geom_angle_site_symmetry_3
_geom_angle_publ_flag
C11 O1 C12 114.9(3) . . ?
C2 O2 C22 117.3(3) . . ?
C3 O3 C23 117.5(4) . . ?
C9 N1 C6 125.9(4) . . ?
C9 N1 C8 119.0(3) . . ?
C6 N1 C8 109.0(3) . . ?
C15 N2 C16 112.4(3) . . ?
C15 N2 C21 113.8(3) . . ?
C16 N2 C21 107.8(3) . . ?
C15 N2 H24 107.5 . . ?
C16 N2 H24 107.5 . . ?
C21 N2 H24 107.5 . . ?
C2 C1 C6 117.4(4) . . ?
C2 C1 H1 121.3 . . ?
C6 C1 H1 121.3 . . ?
O2 C2 C1 123.7(4) . . ?
O2 C2 C3 114.4(4) . . ?
C1 C2 C3 121.9(4) . . ?
O3 C3 C4 124.8(4) . . ?
O3 C3 C2 115.9(4) . . ?
C4 C3 C2 119.3(4) . . ?
C5 C4 C3 119.1(4) . . ?
C5 C4 H4 120.4 . . ?
C3 C4 H4 120.4 . . ?
C6 C5 C4 120.9(4) . . ?
C6 C5 C7 110.5(3) . . ?
C4 C5 C7 128.5(4) . . ?
C5 C6 C1 121.4(4) . . ?
C5 C6 N1 110.2(3) . . ?
C1 C6 N1 128.4(4) . . ?
C5 C7 C21 113.2(3) . . ?
C5 C7 C17 113.7(3) . . ?
C21 C7 C17 102.9(3) . . ?
C5 C7 C8 102.1(3) . . ?
C21 C7 C8 114.3(3) . . ?
C17 C7 C8 111.0(3) . . ?
N1 C8 C18 106.2(3) . . ?
N1 C8 C7 104.9(3) . . ?
C18 C8 C7 117.6(3) . . ?
N1 C8 H8 109.3 . . ?
C18 C8 H8 109.3 . . ?
C7 C8 H8 109.3 . . ?
O4 C9 N1 122.4(4) . . ?
O4 C9 C10 122.0(4) . . ?
N1 C9 C10 115.6(4) . . ?
C9 C10 C11 118.0(3) . . ?
C9 C10 H10A 107.8 . . ?
C11 C10 H10A 107.8 . . ?
C9 C10 H10B 107.8 . . ?
C11 C10 H10B 107.8 . . ?
H10A C10 H10B 107.1 . . ?
O1 C11 C18 114.2(3) . . ?
O1 C11 C10 105.1(3) . . ?
C18 C11 C10 110.0(3) . . ?
O1 C11 H11 109.1 . . ?
C18 C11 H11 109.1 . . ?
C10 C11 H11 109.1 . . ?
O1 C12 C13 111.6(4) . . ?
O1 C12 H12A 109.3 . . ?
C13 C12 H12A 109.3 . . ?
O1 C12 H12B 109.3 . . ?
C13 C12 H12B 109.3 . . ?
H12A C12 H12B 108.0 . . ?
C14 C13 C12 122.7(4) . . ?
C14 C13 H13 118.7 . . ?
C12 C13 H13 118.7 . . ?
C13 C14 C15 122.3(4) . . ?
C13 C14 C19 122.3(4) . . ?
C15 C14 C19 115.4(3) . . ?
N2 C15 C14 108.8(3) . . ?
N2 C15 H15A 109.9 . . ?
C14 C15 H15A 109.9 . . ?
N2 C15 H15B 109.9 . . ?
C14 C15 H15B 109.9 . . ?
H15A C15 H15B 108.3 . . ?
N2 C16 C17 105.6(3) . . ?
N2 C16 H16A 110.6 . . ?
C17 C16 H16A 110.6 . . ?
N2 C16 H16B 110.6 . . ?
C17 C16 H16B 110.6 . . ?
H16A C16 H16B 108.7 . . ?
C16 C17 C7 102.3(3) . . ?
C16 C17 H17A 111.3 . . ?
C7 C17 H17A 111.3 . . ?
C16 C17 H17B 111.3 . . ?
C7 C17 H17B 111.3 . . ?
H17A C17 H17B 109.2 . . ?
C19 C18 C8 112.4(3) . . ?
C19 C18 C11 119.5(3) . . ?
C8 C18 C11 107.2(3) . . ?
C19 C18 H18A 105.5 . . ?
C8 C18 H18A 105.5 . . ?
C11 C18 H18A 105.5 . . ?
C14 C19 C18 115.0(3) . . ?
C14 C19 C20 109.4(3) . . ?
C18 C19 C20 106.8(3) . . ?
C14 C19 H19 108.5 . . ?
C18 C19 H19 108.5 . . ?
C20 C19 H19 108.5 . . ?
C21 C20 C19 108.2(3) . . ?
C21 C20 H20A 110.1 . . ?
C19 C20 H20A 110.1 . . ?
C21 C20 H20B 110.1 . . ?
C19 C20 H20B 110.1 . . ?
H20A C20 H20B 108.4 . . ?
C20 C21 N2 111.0(3) . . ?
C20 C21 C7 115.5(3) . . ?
N2 C21 C7 104.5(3) . . ?
C20 C21 H21 108.5 . . ?
N2 C21 H21 108.5 . . ?
C7 C21 H21 108.5 . . ?
O2 C22 H22A 109.5 . . ?
O2 C22 H22B 109.5 . . ?
H22A C22 H22B 109.5 . . ?
O2 C22 H22C 109.5 . . ?
H22A C22 H22C 109.5 . . ?
H22B C22 H22C 109.5 . . ?
O3 C23 H23A 109.5 . . ?
O3 C23 H23B 109.5 . . ?
H23A C23 H23B 109.5 . . ?
O3 C23 H23C 109.5 . . ?
H23A C23 H23C 109.5 . . ?
H23B C23 H23C 109.5 . . ?
C28 N3 C25 119.7(4) . . ?
C28 N3 H3 115(3) . . ?
C25 N3 H3 119(3) . . ?
C27 N4 H47A 120.0 . . ?
C27 N4 H47B 120.0 . . ?
H47A N4 H47B 120.0 . . ?
O9 N5 O10 124.3(4) . . ?
O9 N5 C32 117.3(4) . . ?
O10 N5 C32 118.4(4) . . ?
O6 C24 O5 125.4(4) . . ?
O6 C24 C25 117.4(4) . . ?
O5 C24 C25 117.2(3) . . ?
N3 C25 C26 109.5(3) . . ?
N3 C25 C24 112.3(3) . . ?
C26 C25 C24 109.7(3) . . ?
N3 C25 H25 108.4 . . ?
C26 C25 H25 108.4 . . ?
C24 C25 H25 108.4 . . ?
C27 C26 C25 109.8(3) . . ?
C27 C26 H26A 109.7 . . ?
C25 C26 H26A 109.7 . . ?
C27 C26 H26B 109.7 . . ?
C25 C26 H26B 109.7 . . ?
H26A C26 H26B 108.2 . . ?
O7 C27 N4 123.1(4) . . ?
O7 C27 C26 120.5(4) . . ?
N4 C27 C26 116.3(4) . . ?
O8 C28 N3 122.6(4) . . ?
O8 C28 C29 119.8(4) . . ?
N3 C28 C29 117.5(3) . . ?
C30 C29 C34 120.9(4) . . ?
C30 C29 C28 117.2(4) . . ?
C34 C29 C28 121.9(4) . . ?
C31 C30 C29 119.8(4) . . ?
C31 C30 H30 120.1 . . ?
C29 C30 H30 120.1 . . ?
C32 C31 C30 118.7(4) . . ?
C32 C31 H31 120.7 . . ?
C30 C31 H31 120.7 . . ?
C33 C32 C31 122.8(4) . . ?
C33 C32 N5 119.0(4) . . ?
C31 C32 N5 118.1(4) . . ?
C32 C33 C34 118.1(4) . . ?
C32 C33 H33 121.0 . . ?
C34 C33 H33 121.0 . . ?
C29 C34 C33 119.8(4) . . ?
C29 C34 H34 120.1 . . ?
C33 C34 H34 120.1 . . ?
C35 O35 H35 108.4 . . ?
O35 C35 H35A 109.5 . . ?
O35 C35 H35B 109.5 . . ?
H35A C35 H35B 109.5 . . ?
O35 C35 H35C 109.5 . . ?
H35A C35 H35C 109.5 . . ?
H35B C35 H35C 109.5 . . ?
C36 O36 H36 109.5 . . ?
O36 C36 H36A 109.5 . . ?
O36 C36 H36B 109.5 . . ?
H36A C36 H36B 109.5 . . ?
O36 C36 H36C 109.5 . . ?
H36A C36 H36C 109.5 . . ?
H36B C36 H36C 109.5 . . ?
C361 O361 H361 109.5 . . ?
O361 C361 H36D 109.5 . . ?
O361 C361 H36E 109.5 . . ?
H36D C361 H36E 109.5 . . ?
O361 C361 H36F 109.5 . . ?
H36D C361 H36F 109.5 . . ?
H36E C361 H36F 109.5 . . ?
C37 O37 H37 109.5 . . ?
O37 C37 H37A 109.5 . . ?
O37 C37 H37B 109.5 . . ?
H37A C37 H37B 109.5 . . ?
O37 C37 H37C 109.5 . . ?
H37A C37 H37C 109.5 . . ?
H37B C37 H37C 109.5 . . ?
C371 O371 H371 109.5 . . ?
O371 C371 H37D 109.5 . . ?
O371 C371 H37E 109.5 . . ?
H37D C371 H37E 109.5 . . ?
O371 C371 H37F 109.5 . . ?
H37D C371 H37F 109.5 . . ?
H37E C371 H37F 109.5 . . ?
C372 O372 H37J 109.5 . . ?
O372 C372 H37G 109.5 . . ?
O372 C372 H37H 109.5 . . ?
H37G C372 H37H 109.5 . . ?
O372 C372 H37I 109.5 . . ?
H37G C372 H37I 109.5 . . ?
H37H C372 H37I 109.5 . . ?

loop_
_geom_bond_atom_site_label_1
_geom_bond_atom_site_label_2
_geom_bond_distance
_geom_bond_site_symmetry_2
_geom_bond_publ_flag
O1 C11 1.434(5) . ?
O1 C12 1.442(6) . ?
O2 C2 1.373(5) . ?
O2 C22 1.422(6) . ?
O3 C3 1.365(5) . ?
O3 C23 1.421(6) . ?
O4 C9 1.230(5) . ?
N1 C9 1.363(5) . ?
N1 C6 1.428(5) . ?
N1 C8 1.482(5) . ?
N2 C15 1.502(5) . ?
N2 C16 1.508(5) . ?
N2 C21 1.529(5) . ?
N2 H24 0.9300 . ?
C1 C2 1.393(6) . ?
C1 C6 1.394(6) . ?
C1 H1 0.9500 . ?
C2 C3 1.397(6) . ?
C3 C4 1.396(6) . ?
C4 C5 1.385(6) . ?
C4 H4 0.9500 . ?
C5 C6 1.380(5) . ?
C5 C7 1.524(5) . ?
C7 C21 1.546(5) . ?
C7 C17 1.551(6) . ?
C7 C8 1.557(5) . ?
C8 C18 1.533(5) . ?
C8 H8 1.0000 . ?
C9 C10 1.508(6) . ?
C10 C11 1.542(6) . ?
C10 H10A 0.9900 . ?
C10 H10B 0.9900 . ?
C11 C18 1.534(5) . ?
C11 H11 1.0000 . ?
C12 C13 1.498(6) . ?
C12 H12A 0.9900 . ?
C12 H12B 0.9900 . ?
C13 C14 1.325(6) . ?
C13 H13 0.9500 . ?
C14 C15 1.508(6) . ?
C14 C19 1.526(5) . ?
C15 H15A 0.9900 . ?
C15 H15B 0.9900 . ?
C16 C17 1.519(6) . ?
C16 H16A 0.9900 . ?
C16 H16B 0.9900 . ?
C17 H17A 0.9900 . ?
C17 H17B 0.9900 . ?
C18 C19 1.530(5) . ?
C18 H18A 1.0000 . ?
C19 C20 1.533(5) . ?
C19 H19 1.0000 . ?
C20 C21 1.511(6) . ?
C20 H20A 0.9900 . ?
C20 H20B 0.9900 . ?
C21 H21 1.0000 . ?
C22 H22A 0.9800 . ?
C22 H22B 0.9800 . ?
C22 H22C 0.9800 . ?
C23 H23A 0.9800 . ?
C23 H23B 0.9800 . ?
C23 H23C 0.9800 . ?
O5 C24 1.261(5) . ?
O6 C24 1.245(5) . ?
O7 C27 1.223(6) . ?
O8 C28 1.230(5) . ?
O9 N5 1.221(5) . ?
O10 N5 1.222(5) . ?
N3 C28 1.332(5) . ?
N3 C25 1.455(5) . ?
N3 H3 0.83(5) . ?
N4 C27 1.330(6) . ?
N4 H47A 0.8800 . ?
N4 H47B 0.8800 . ?
N5 C32 1.466(5) . ?
C24 C25 1.552(6) . ?
C25 C26 1.526(6) . ?
C25 H25 1.0000 . ?
C26 C27 1.519(6) . ?
C26 H26A 0.9900 . ?
C26 H26B 0.9900 . ?
C28 C29 1.514(6) . ?
C29 C30 1.388(6) . ?
C29 C34 1.389(6) . ?
C30 C31 1.383(6) . ?
C30 H30 0.9500 . ?
C31 C32 1.383(6) . ?
C31 H31 0.9500 . ?
C32 C33 1.378(6) . ?
C33 C34 1.397(6) . ?
C33 H33 0.9500 . ?
C34 H34 0.9500 . ?
O35 C35 1.423(6) . ?
O35 H35 0.9852 . ?
C35 H35A 0.9800 . ?
C35 H35B 0.9800 . ?
C35 H35C 0.9800 . ?
O36 C36 1.424(13) . ?
O36 H36 0.8400 . ?
C36 H36A 0.9800 . ?
C36 H36B 0.9800 . ?
C36 H36C 0.9800 . ?
O361 C361 1.424(14) . ?
O361 H361 0.8400 . ?
C361 H36D 0.9800 . ?
C361 H36E 0.9800 . ?
C361 H36F 0.9800 . ?
O37 C37 1.377(13) . ?
O37 H37 0.8400 . ?
C37 H37A 0.9800 . ?
C37 H37B 0.9800 . ?
C37 H37C 0.9800 . ?
O371 C371 1.376(13) . ?
O371 H371 0.8400 . ?
C371 H37D 0.9800 . ?
C371 H37E 0.9800 . ?
C371 H37F 0.9800 . ?
O372 C372 1.375(13) . ?
O372 H37J 0.8400 . ?
C372 H37G 0.9800 . ?
C372 H37H 0.9800 . ?
C372 H37I 0.9800 . ?

loop_
_geom_hbond_atom_site_label_D
_geom_hbond_atom_site_label_H
_geom_hbond_atom_site_label_A
_geom_hbond_distance_DH
_geom_hbond_distance_HA
_geom_hbond_distance_DA
_geom_hbond_angle_DHA
_geom_hbond_site_symmetry_A
N2 H24 O5 0.93 1.76 2.673(4) 168.2 .
N3 H3 O7 0.83(5) 2.14(5) 2.935(5) 162(4) 4_457
N4 H47A O5 0.88 2.06 2.941(5) 178.2 4_557
O35 H35 O6 0.99 1.73 2.712(5) 175.8 1_455
O36 H36 O4 0.84 2.18 2.998(9) 163.7 4_567
O37 H37 O36 0.84 2.36 3.008(15) 134.2 2_564
O371 H371 O35 0.84 1.93 2.741(16) 162.9 .
O372 H37J O35 0.84 1.93 2.72(2) 154.4 .

loop_
_geom_torsion_atom_site_label_1
_geom_torsion_atom_site_label_2
_geom_torsion_atom_site_label_3
_geom_torsion_atom_site_label_4
_geom_torsion
_geom_torsion_site_symmetry_1
_geom_torsion_site_symmetry_2
_geom_torsion_site_symmetry_3
_geom_torsion_site_symmetry_4
_geom_torsion_publ_flag
C22 O2 C2 C1 3.3(7) . . . . ?
C22 O2 C2 C3 -176.2(4) . . . . ?
C6 C1 C2 O2 179.5(4) . . . . ?
C6 C1 C2 C3 -1.0(6) . . . . ?
C23 O3 C3 C4 13.1(7) . . . . ?
C23 O3 C3 C2 -168.4(5) . . . . ?
O2 C2 C3 O3 1.4(6) . . . . ?
C1 C2 C3 O3 -178.1(4) . . . . ?
O2 C2 C3 C4 -180.0(4) . . . . ?
C1 C2 C3 C4 0.5(7) . . . . ?
O3 C3 C4 C5 178.8(4) . . . . ?
C2 C3 C4 C5 0.4(6) . . . . ?
C3 C4 C5 C6 -0.7(6) . . . . ?
C3 C4 C5 C7 -178.4(4) . . . . ?
C4 C5 C6 C1 0.2(6) . . . . ?
C7 C5 C6 C1 178.3(4) . . . . ?
C4 C5 C6 N1 178.1(4) . . . . ?
C7 C5 C6 N1 -3.8(4) . . . . ?
C2 C1 C6 C5 0.6(6) . . . . ?
C2 C1 C6 N1 -176.9(4) . . . . ?
C9 N1 C6 C5 -160.6(4) . . . . ?
C8 N1 C6 C5 -8.7(4) . . . . ?
C9 N1 C6 C1 17.2(7) . . . . ?
C8 N1 C6 C1 169.1(4) . . . . ?
C6 C5 C7 C21 137.0(4) . . . . ?
C4 C5 C7 C21 -45.1(6) . . . . ?
C6 C5 C7 C17 -106.0(4) . . . . ?
C4 C5 C7 C17 71.9(5) . . . . ?
C6 C5 C7 C8 13.7(4) . . . . ?
C4 C5 C7 C8 -168.4(4) . . . . ?
C9 N1 C8 C18 45.9(4) . . . . ?
C6 N1 C8 C18 -108.2(3) . . . . ?
C9 N1 C8 C7 171.0(3) . . . . ?
C6 N1 C8 C7 16.9(4) . . . . ?
C5 C7 C8 N1 -17.9(4) . . . . ?
C21 C7 C8 N1 -140.5(3) . . . . ?
C17 C7 C8 N1 103.6(3) . . . . ?
C5 C7 C8 C18 99.8(4) . . . . ?
C21 C7 C8 C18 -22.8(5) . . . . ?
C17 C7 C8 C18 -138.7(3) . . . . ?
C6 N1 C9 O4 -24.0(6) . . . . ?
C8 N1 C9 O4 -173.4(4) . . . . ?
C6 N1 C9 C10 156.5(4) . . . . ?
C8 N1 C9 C10 7.1(5) . . . . ?
O4 C9 C10 C11 144.0(4) . . . . ?
N1 C9 C10 C11 -36.5(5) . . . . ?
C12 O1 C11 C18 -65.9(4) . . . . ?
C12 O1 C11 C10 173.4(3) . . . . ?
C9 C10 C11 O1 131.5(4) . . . . ?
C9 C10 C11 C18 8.2(5) . . . . ?
C11 O1 C12 C13 88.0(4) . . . . ?
O1 C12 C13 C14 -66.3(5) . . . . ?
C12 C13 C14 C15 178.8(4) . . . . ?
C12 C13 C14 C19 -0.1(6) . . . . ?
C16 N2 C15 C14 75.4(4) . . . . ?
C21 N2 C15 C14 -47.5(4) . . . . ?
C13 C14 C15 N2 -124.7(4) . . . . ?
C19 C14 C15 N2 54.2(4) . . . . ?
C15 N2 C16 C17 -142.9(3) . . . . ?
C21 N2 C16 C17 -16.7(4) . . . . ?
N2 C16 C17 C7 35.7(4) . . . . ?
C5 C7 C17 C16 -163.8(3) . . . . ?
C21 C7 C17 C16 -41.0(4) . . . . ?
C8 C7 C17 C16 81.8(4) . . . . ?
N1 C8 C18 C19 154.9(3) . . . . ?
C7 C8 C18 C19 38.0(4) . . . . ?
N1 C8 C18 C11 -71.7(4) . . . . ?
C7 C8 C18 C11 171.3(3) . . . . ?
O1 C11 C18 C19 55.1(5) . . . . ?
C10 C11 C18 C19 173.0(3) . . . . ?
O1 C11 C18 C8 -74.3(4) . . . . ?
C10 C11 C18 C8 43.6(4) . . . . ?
C13 C14 C19 C18 56.4(5) . . . . ?
C15 C14 C19 C18 -122.6(4) . . . . ?
C13 C14 C19 C20 176.5(4) . . . . ?
C15 C14 C19 C20 -2.5(4) . . . . ?
C8 C18 C19 C14 60.9(4) . . . . ?
C11 C18 C19 C14 -66.1(5) . . . . ?
C8 C18 C19 C20 -60.6(4) . . . . ?
C11 C18 C19 C20 172.4(3) . . . . ?
C14 C19 C20 C21 -55.3(4) . . . . ?
C18 C19 C20 C21 69.7(4) . . . . ?
C19 C20 C21 N2 62.1(4) . . . . ?
C19 C20 C21 C7 -56.7(4) . . . . ?
C15 N2 C21 C20 -9.0(4) . . . . ?
C16 N2 C21 C20 -134.4(3) . . . . ?
C15 N2 C21 C7 116.2(3) . . . . ?
C16 N2 C21 C7 -9.2(4) . . . . ?
C5 C7 C21 C20 -83.8(4) . . . . ?
C17 C7 C21 C20 153.1(3) . . . . ?
C8 C7 C21 C20 32.6(5) . . . . ?
C5 C7 C21 N2 154.0(3) . . . . ?
C17 C7 C21 N2 30.9(4) . . . . ?
C8 C7 C21 N2 -89.6(4) . . . . ?
C28 N3 C25 C26 161.3(4) . . . . ?
C28 N3 C25 C24 -76.5(5) . . . . ?
O6 C24 C25 N3 160.9(4) . . . . ?
O5 C24 C25 N3 -21.3(5) . . . . ?
O6 C24 C25 C26 -77.1(5) . . . . ?
O5 C24 C25 C26 100.8(4) . . . . ?
N3 C25 C26 C27 -57.0(4) . . . . ?
C24 C25 C26 C27 179.3(3) . . . . ?
C25 C26 C27 O7 -60.3(5) . . . . ?
C25 C26 C27 N4 118.7(4) . . . . ?
C25 N3 C28 O8 -7.2(6) . . . . ?
C25 N3 C28 C29 175.7(4) . . . . ?
O8 C28 C29 C30 21.5(6) . . . . ?
N3 C28 C29 C30 -161.4(4) . . . . ?
O8 C28 C29 C34 -157.4(4) . . . . ?
N3 C28 C29 C34 19.7(6) . . . . ?
C34 C29 C30 C31 0.4(7) . . . . ?
C28 C29 C30 C31 -178.5(4) . . . . ?
C29 C30 C31 C32 1.0(7) . . . . ?
C30 C31 C32 C33 -2.2(7) . . . . ?
C30 C31 C32 N5 175.6(4) . . . . ?
O9 N5 C32 C33 23.0(7) . . . . ?
O10 N5 C32 C33 -158.1(5) . . . . ?
O9 N5 C32 C31 -154.9(5) . . . . ?
O10 N5 C32 C31 24.0(7) . . . . ?
C31 C32 C33 C34 2.0(8) . . . . ?
N5 C32 C33 C34 -175.8(4) . . . . ?
C30 C29 C34 C33 -0.7(7) . . . . ?
C28 C29 C34 C33 178.2(4) . . . . ?
C32 C33 C34 C29 -0.5(7) . . . . ?
